data_4072661
loop_
_publ_author_name
'Kiefer, Adam M.'
'Giles, John A.'
'Shapley, Patricia A.'

_publ_contact_author
; 
Patricia A. Shapley 
University of Illinois 
School of Chemical Sciences 
A404 Chemical and Life Sciences Building, MC-712 
601 S. Goodwin Ave 
Urbana, Illinois  61801 
USA 
;
_publ_section_title
;
 Synthesis, Structure, and Reactivity of Organometallic Osmium(VI) Hydroxo
 Compounds
;
_journal_issue 8
_journal_name_full Organometallics
_journal_page_first 1881
_journal_paper_doi 10.1021/om060918k
_journal_volume 26
_journal_year 2007
_chemical_formula_moiety 'C26 H52 N4 O2 Os2 Pd Si4, C4 H8 O'
_chemical_formula_sum 'C30 H60 N4 O3 Os2 Pd Si4'
_chemical_formula_weight 1123.98
_chemical_name_systematic
; 
? 
;
_space_group_IT_number 14
_symmetry_cell_setting monoclinic
_symmetry_space_group_name_Hall '-P 2ybc'
_symmetry_space_group_name_H-M 'P 1 21/c 1'
_atom_sites_solution_hydrogens geom
_atom_sites_solution_primary direct
_atom_sites_solution_secondary difmap
_audit_creation_method SHELXL-97
_audit_update_record
; 
2006-07-14   text and data added, jag 
;
_cell_angle_alpha 90.00
_cell_angle_beta 101.883(3)
_cell_angle_gamma 90.00
_cell_formula_units_Z 4
_cell_length_a 12.3500(9)
_cell_length_b 18.3598(13)
_cell_length_c 19.9189(13)
_cell_measurement_reflns_used 6199
_cell_measurement_temperature 297(2)
_cell_measurement_theta_max 24.77
_cell_measurement_theta_min 2.22
_cell_volume 4419.7(5)
_computing_cell_refinement 'SAINT V6.22 (Bruker, 2001)'
_computing_data_collection 'APEX2 V1.0-27 (Bruker, 2004)'
_computing_data_reduction 'SAINT V6.22 (Bruker, 2001)'
_computing_molecular_graphics 'SHELXTL V6.12 (Bruker, 2001)'
_computing_publication_material 'XCIF (Bruker, 2001)'
_computing_structure_refinement 'SHELXTL V6.12 (Bruker, 2001)'
_computing_structure_solution 'SHELXTL V6.12 (Bruker, 2001)'
_diffrn_ambient_temperature 297(2)
_diffrn_measured_fraction_theta_full 0.992
_diffrn_measured_fraction_theta_max 0.992
_diffrn_measurement_device 'Bruker Kappa/ApexII CCD'
_diffrn_measurement_method 'profile data from \f and \w scans'
_diffrn_radiation_monochromator graphite
_diffrn_radiation_source 'fine-focus sealed tube'
_diffrn_radiation_type MoK\a
_diffrn_radiation_wavelength 0.71073
_diffrn_radiation_wavelength_id ga43las
_diffrn_reflns_av_R_equivalents 0.0314
_diffrn_reflns_av_sigmaI/netI 0.0304
_diffrn_reflns_limit_h_max 16
_diffrn_reflns_limit_h_min -16
_diffrn_reflns_limit_k_max 23
_diffrn_reflns_limit_k_min -23
_diffrn_reflns_limit_l_max 25
_diffrn_reflns_limit_l_min -25
_diffrn_reflns_number 47165
_diffrn_reflns_theta_full 27.74
_diffrn_reflns_theta_max 27.74
_diffrn_reflns_theta_min 2.02
_exptl_absorpt_coefficient_mu 6.277
_exptl_absorpt_correction_T_max 0.7354
_exptl_absorpt_correction_T_min 0.2658
_exptl_absorpt_correction_type integration
_exptl_absorpt_process_details 'SHELXTL/XPREP (Bruker, 2001)'
_exptl_crystal_colour red
_exptl_crystal_density_diffrn 1.689
_exptl_crystal_density_method 'not measured'
_exptl_crystal_description tabular
_exptl_crystal_F_000 2184
_exptl_crystal_id ga43las
_exptl_crystal_preparation
; 
The data crystal was mounted using epoxy to a 0.3 mm cryo-loop 
(Hampton Research) with the (1 0 -9) scattering planes roughly 
normal to the spindle axis. 
;
_exptl_crystal_size_max 0.27
_exptl_crystal_size_mid 0.23
_exptl_crystal_size_min 0.05
_refine_diff_density_max 1.365
_refine_diff_density_min -1.344
_refine_diff_density_rms 0.098
_refine_ls_extinction_method none
_refine_ls_goodness_of_fit_ref 1.020
_refine_ls_hydrogen_treatment noref
_refine_ls_matrix_type full
_refine_ls_number_parameters 455
_refine_ls_number_reflns 10317
_refine_ls_number_restraints 166
_refine_ls_restrained_S_all 1.017
_refine_ls_R_factor_all 0.0624
_refine_ls_R_factor_gt 0.0327
_refine_ls_shift/su_max 0.003
_refine_ls_shift/su_mean 0.000
_refine_ls_structure_factor_coef Fsqd
_refine_ls_weighting_details 'calc w=1/[\s^2^(Fo^2^)+(0.0241P)^2^+9.9778P] where P=(Fo^2^+2Fc^2^)/3'
_refine_ls_weighting_scheme calc
_refine_ls_wR_factor_gt 0.0641
_refine_ls_wR_factor_ref 0.0769
_reflns_number_gt 7244
_reflns_number_total 10317
_reflns_threshold_expression >2sigma(I)
_cod_data_source_file om060918ksi20061006_033430.cif
_cod_data_source_block ga43las
_cod_depositor_comments
;
The following automatic conversions were performed:

'_symmetry_cell_setting' value 'Monoclinic' changed to 'monoclinic'
according to /home/saulius/struct/CIF-dictionaries/cif_core.dic
dictionary named 'cif_core.dic' version 2.4.1 from 2010-06-29.

Automatic conversion script
Id: cif_fix_values 1715 2011-07-08 13:25:40Z adriana 
;
_cod_original_sg_symbol_Hall '-P 2ybc '
_cod_original_sg_symbol_H-M 'P 21/c  '
_cod_database_code 4072661

loop_
_symmetry_equiv_pos_as_xyz
'x, y, z'
'-x, y+1/2, -z+1/2'
'-x, -y, -z'
'x, -y-1/2, z-1/2'

loop_
_atom_site_label
_atom_site_type_symbol
_atom_site_fract_x
_atom_site_fract_y
_atom_site_fract_z
_atom_site_U_iso_or_equiv
_atom_site_adp_type
_atom_site_occupancy
_atom_site_symmetry_multiplicity
_atom_site_calc_flag
_atom_site_refinement_flags
_atom_site_disorder_assembly
_atom_site_disorder_group
C1 C 0.5762(5) 0.1833(3) 0.3516(4) 0.0800(19) Uani 1 1 d . . .
H1A H 0.5299 0.1594 0.3788 0.096 Uiso 1 1 calc R . .
H1B H 0.5626 0.1595 0.3071 0.096 Uiso 1 1 calc R . .
C2 C 0.7544(8) 0.2083(5) 0.4797(4) 0.130(3) Uani 1 1 d . . .
H2A H 0.7803 0.2572 0.4764 0.195 Uiso 1 1 calc R . .
H2B H 0.8107 0.1802 0.5088 0.195 Uiso 1 1 calc R . .
H2C H 0.6890 0.2091 0.4987 0.195 Uiso 1 1 calc R . .
C3 C 0.7437(7) 0.0662(4) 0.4011(6) 0.156(4) Uani 1 1 d . . .
H3A H 0.7471 0.0462 0.3571 0.234 Uiso 1 1 calc R . .
H3B H 0.6835 0.0443 0.4175 0.234 Uiso 1 1 calc R . .
H3C H 0.8119 0.0564 0.4329 0.234 Uiso 1 1 calc R . .
C4 C 0.8196(6) 0.2048(5) 0.3419(4) 0.107(3) Uani 1 1 d . . .
H4A H 0.7960 0.2527 0.3261 0.160 Uiso 1 1 calc R . .
H4B H 0.8204 0.1738 0.3032 0.160 Uiso 1 1 calc R . .
H4C H 0.8926 0.2073 0.3700 0.160 Uiso 1 1 calc R . .
C5 C 0.5329(5) 0.2840(3) 0.2337(3) 0.0776(18) Uani 1 1 d . . .
H5A H 0.5826 0.2442 0.2293 0.093 Uiso 1 1 calc R . .
H5B H 0.4602 0.2703 0.2081 0.093 Uiso 1 1 calc R . .
C6 C 0.5369(9) 0.3529(5) 0.0965(4) 0.147(4) Uani 1 1 d . . .
H6A H 0.5669 0.3919 0.0738 0.220 Uiso 1 1 calc R . .
H6B H 0.4576 0.3535 0.0832 0.220 Uiso 1 1 calc R . .
H6C H 0.5645 0.3072 0.0837 0.220 Uiso 1 1 calc R . .
C7 C 0.7309(7) 0.3724(6) 0.2151(6) 0.172(5) Uani 1 1 d . . .
H7A H 0.7558 0.4100 0.1884 0.258 Uiso 1 1 calc R . .
H7B H 0.7636 0.3268 0.2064 0.258 Uiso 1 1 calc R . .
H7C H 0.7526 0.3841 0.2629 0.258 Uiso 1 1 calc R . .
C8 C 0.5136(8) 0.4495(4) 0.2146(4) 0.116(3) Uani 1 1 d . . .
H8A H 0.5263 0.4536 0.2636 0.175 Uiso 1 1 calc R . .
H8B H 0.4355 0.4480 0.1961 0.175 Uiso 1 1 calc R . .
H8C H 0.5452 0.4908 0.1961 0.175 Uiso 1 1 calc R . .
C9 C 0.1928(5) 0.2110(3) 0.3830(3) 0.0780(18) Uani 1 1 d . . .
H9A H 0.2273 0.2269 0.4289 0.094 Uiso 1 1 calc R . .
H9B H 0.1195 0.2326 0.3722 0.094 Uiso 1 1 calc R . .
C10 C 0.3128(8) 0.0657(5) 0.4078(5) 0.140(4) Uani 1 1 d . . .
H10A H 0.3027 0.0147 0.4149 0.210 Uiso 1 1 calc R . .
H10B H 0.3548 0.0869 0.4491 0.210 Uiso 1 1 calc R . .
H10C H 0.3517 0.0722 0.3712 0.210 Uiso 1 1 calc R . .
C11 C 0.0958(8) 0.0769(4) 0.3011(4) 0.116(3) Uani 1 1 d . . .
H11A H 0.0299 0.1056 0.2875 0.174 Uiso 1 1 calc R . .
H11B H 0.0760 0.0269 0.3057 0.174 Uiso 1 1 calc R . .
H11C H 0.1402 0.0809 0.2670 0.174 Uiso 1 1 calc R . .
C12 C 0.0952(7) 0.0872(4) 0.4519(4) 0.108(3) Uani 1 1 d . . .
H12A H 0.1398 0.0959 0.4966 0.162 Uiso 1 1 calc R . .
H12B H 0.0745 0.0367 0.4477 0.162 Uiso 1 1 calc R . .
H12C H 0.0298 0.1168 0.4456 0.162 Uiso 1 1 calc R . .
C13 C 0.1464(5) 0.3121(4) 0.2646(3) 0.0811(19) Uani 1 1 d . . .
H13A H 0.0844 0.2976 0.2847 0.097 Uiso 1 1 calc R . .
H13B H 0.1603 0.3632 0.2757 0.097 Uiso 1 1 calc R . .
C14 C 0.0049(7) 0.3813(5) 0.1392(5) 0.129(3) Uani 1 1 d . . .
H14A H -0.0190 0.3780 0.0903 0.194 Uiso 1 1 calc R . .
H14B H 0.0422 0.4269 0.1508 0.194 Uiso 1 1 calc R . .
H14C H -0.0582 0.3785 0.1603 0.194 Uiso 1 1 calc R . .
C15 C 0.2201(9) 0.3141(8) 0.1263(5) 0.201(7) Uani 1 1 d . . .
H15A H 0.1968 0.3006 0.0790 0.301 Uiso 1 1 calc R . .
H15B H 0.2789 0.2825 0.1481 0.301 Uiso 1 1 calc R . .
H15C H 0.2458 0.3635 0.1293 0.301 Uiso 1 1 calc R . .
C16 C 0.0313(12) 0.2192(6) 0.1467(6) 0.209(7) Uani 1 1 d . . .
H16A H 0.0793 0.1799 0.1656 0.314 Uiso 1 1 calc R . .
H16B H 0.0131 0.2150 0.0977 0.314 Uiso 1 1 calc R . .
H16C H -0.0353 0.2172 0.1645 0.314 Uiso 1 1 calc R . .
C17 C 0.3913(5) 0.3440(3) 0.5473(3) 0.0740(17) Uani 1 1 d . . .
H17 H 0.4056 0.2961 0.5368 0.089 Uiso 1 1 calc R . .
C18 C 0.3852(6) 0.3617(4) 0.6128(3) 0.091(2) Uani 1 1 d . . .
H18 H 0.3952 0.3258 0.6465 0.109 Uiso 1 1 calc R . .
C19 C 0.3649(6) 0.4309(4) 0.6291(3) 0.089(2) Uani 1 1 d . . .
H19 H 0.3597 0.4427 0.6737 0.107 Uiso 1 1 calc R . .
C20 C 0.3520(5) 0.4839(3) 0.5794(3) 0.0694(16) Uani 1 1 d . . .
H20 H 0.3400 0.5321 0.5902 0.083 Uiso 1 1 calc R . .
C21 C 0.3570(4) 0.4641(3) 0.5131(3) 0.0513(12) Uani 1 1 d . . .
C22 C 0.3395(4) 0.5136(3) 0.4542(3) 0.0516(12) Uani 1 1 d . . .
C23 C 0.3182(5) 0.5872(3) 0.4568(3) 0.0720(16) Uani 1 1 d . . .
H23 H 0.3168 0.6095 0.4986 0.086 Uiso 1 1 calc R . .
C24 C 0.2993(6) 0.6270(4) 0.3978(4) 0.093(2) Uani 1 1 d . . .
H24 H 0.2850 0.6767 0.3991 0.111 Uiso 1 1 calc R . .
C25 C 0.3015(7) 0.5938(4) 0.3370(4) 0.095(2) Uani 1 1 d . . .
H25 H 0.2880 0.6205 0.2965 0.114 Uiso 1 1 calc R . .
C26 C 0.3240(5) 0.5200(3) 0.3362(3) 0.0734(17) Uani 1 1 d . . .
H26 H 0.3264 0.4973 0.2947 0.088 Uiso 1 1 calc R . .
N1 N 0.6352(4) 0.3384(3) 0.3692(3) 0.0762(14) Uani 1 1 d . . .
N2 N 0.2909(4) 0.1861(3) 0.2630(3) 0.0722(14) Uani 1 1 d . . .
N3 N 0.3769(3) 0.3944(2) 0.4977(2) 0.0521(10) Uani 1 1 d . . .
N4 N 0.3420(3) 0.4810(2) 0.3935(2) 0.0514(10) Uani 1 1 d . . .
O1 O 0.3749(3) 0.34620(18) 0.30128(17) 0.0543(8) Uani 1 1 d . . .
O2 O 0.4126(3) 0.26717(18) 0.40008(18) 0.0570(9) Uani 1 1 d . . .
Os1 Os 0.523781(18) 0.291491(12) 0.336769(13) 0.05899(7) Uani 1 1 d . . .
Os2 Os 0.284439(19) 0.253779(12) 0.314721(12) 0.05813(7) Uani 1 1 d . . .
Pd1 Pd 0.37666(3) 0.37390(2) 0.39907(2) 0.04874(10) Uani 1 1 d . . .
Si1 Si 0.72174(15) 0.16687(10) 0.39322(11) 0.0805(5) Uani 1 1 d . . .
Si2 Si 0.57880(17) 0.36509(12) 0.19118(11) 0.0867(6) Uani 1 1 d . . .
Si3 Si 0.17611(16) 0.11085(10) 0.38505(10) 0.0742(5) Uani 1 1 d . . .
Si4 Si 0.10075(17) 0.30546(12) 0.17037(10) 0.0860(6) Uani 1 1 d . . .
O11 O 0.1120(7) 0.4559(6) 0.4381(6) 0.153(3) Uani 0.707(12) 1 d PDU A 1
C31 C 0.0673(10) 0.3923(7) 0.4611(9) 0.155(3) Uani 0.707(12) 1 d PDU A 1
H31A H 0.0792 0.3917 0.5108 0.186 Uiso 0.707(12) 1 calc PR A 1
H31B H 0.1010 0.3492 0.4460 0.186 Uiso 0.707(12) 1 calc PR A 1
C32 C -0.0553(10) 0.3951(10) 0.4294(10) 0.165(4) Uani 0.707(12) 1 d PDU A 1
H32A H -0.0813 0.3480 0.4108 0.198 Uiso 0.707(12) 1 calc PR A 1
H32B H -0.0975 0.4093 0.4633 0.198 Uiso 0.707(12) 1 calc PR A 1
C33 C -0.0669(10) 0.4510(9) 0.3734(9) 0.172(4) Uani 0.707(12) 1 d PDU A 1
H33A H -0.1261 0.4847 0.3766 0.206 Uiso 0.707(12) 1 calc PR A 1
H33B H -0.0841 0.4275 0.3289 0.206 Uiso 0.707(12) 1 calc PR A 1
C34 C 0.0428(11) 0.4915(9) 0.3823(9) 0.167(4) Uani 0.707(12) 1 d PDU A 1
H34A H 0.0731 0.4880 0.3412 0.200 Uiso 0.707(12) 1 calc PR A 1
H34B H 0.0337 0.5425 0.3926 0.200 Uiso 0.707(12) 1 calc PR A 1
O12 O 0.033(2) 0.4585(15) 0.3730(14) 0.166(4) Uani 0.293(12) 1 d PDU A 2
C35 C 0.087(2) 0.413(2) 0.427(2) 0.159(4) Uani 0.293(12) 1 d PDU A 2
H35A H 0.1341 0.4407 0.4631 0.191 Uiso 0.293(12) 1 calc PR A 2
H35B H 0.1304 0.3755 0.4109 0.191 Uiso 0.293(12) 1 calc PR A 2
C36 C -0.010(3) 0.3791(17) 0.454(2) 0.161(4) Uani 0.293(12) 1 d PDU A 2
H36A H -0.0264 0.3308 0.4345 0.193 Uiso 0.293(12) 1 calc PR A 2
H36B H 0.0076 0.3755 0.5033 0.193 Uiso 0.293(12) 1 calc PR A 2
C37 C -0.105(2) 0.430(2) 0.430(2) 0.164(4) Uani 0.293(12) 1 d PDU A 2
H37A H -0.1279 0.4517 0.4695 0.196 Uiso 0.293(12) 1 calc PR A 2
H37B H -0.1678 0.4033 0.4038 0.196 Uiso 0.293(12) 1 calc PR A 2
C38 C -0.068(2) 0.4884(16) 0.386(2) 0.165(4) Uani 0.293(12) 1 d PDU A 2
H38A H -0.1216 0.4958 0.3437 0.199 Uiso 0.293(12) 1 calc PR A 2
H38B H -0.0546 0.5344 0.4104 0.199 Uiso 0.293(12) 1 calc PR A 2

loop_
_atom_site_aniso_label
_atom_site_aniso_U_11
_atom_site_aniso_U_22
_atom_site_aniso_U_33
_atom_site_aniso_U_23
_atom_site_aniso_U_13
_atom_site_aniso_U_12
C1 0.056(4) 0.053(3) 0.130(6) -0.010(4) 0.015(4) 0.005(3)
C2 0.143(8) 0.147(9) 0.094(6) -0.001(6) 0.009(6) -0.009(7)
C3 0.102(7) 0.076(6) 0.269(13) 0.015(7) -0.012(7) 0.024(5)
C4 0.061(4) 0.126(7) 0.135(7) -0.029(5) 0.022(4) 0.005(4)
C5 0.064(4) 0.074(4) 0.100(5) -0.027(4) 0.030(3) -0.008(3)
C6 0.196(11) 0.158(9) 0.104(7) -0.019(6) 0.071(7) -0.050(8)
C7 0.082(6) 0.200(12) 0.241(13) 0.069(10) 0.049(7) -0.031(7)
C8 0.150(8) 0.090(6) 0.119(6) 0.006(5) 0.051(6) -0.010(5)
C9 0.073(4) 0.073(4) 0.097(5) -0.024(3) 0.039(4) -0.017(3)
C10 0.133(8) 0.127(8) 0.169(9) 0.034(7) 0.050(7) 0.051(6)
C11 0.167(8) 0.087(5) 0.092(5) -0.015(4) 0.023(5) -0.055(5)
C12 0.125(7) 0.106(6) 0.097(5) 0.005(5) 0.035(5) -0.019(5)
C13 0.058(4) 0.093(5) 0.089(4) -0.025(4) 0.007(3) 0.016(3)
C14 0.107(7) 0.147(8) 0.133(7) 0.021(6) 0.023(6) 0.054(6)
C15 0.167(10) 0.327(18) 0.130(8) 0.086(10) 0.081(8) 0.147(12)
C16 0.302(17) 0.119(8) 0.143(9) -0.010(7) -0.101(10) -0.034(10)
C17 0.089(5) 0.059(4) 0.070(4) 0.005(3) 0.006(3) 0.002(3)
C18 0.120(6) 0.084(5) 0.063(4) 0.016(4) 0.004(4) 0.001(4)
C19 0.106(6) 0.105(6) 0.053(4) -0.005(4) 0.009(3) -0.017(5)
C20 0.082(4) 0.065(4) 0.061(4) -0.015(3) 0.012(3) -0.009(3)
C21 0.040(3) 0.056(3) 0.055(3) -0.007(2) 0.004(2) -0.008(2)
C22 0.045(3) 0.043(3) 0.067(3) -0.006(2) 0.011(2) -0.003(2)
C23 0.085(5) 0.046(3) 0.084(4) -0.009(3) 0.015(3) 0.000(3)
C24 0.121(6) 0.052(4) 0.105(6) 0.006(4) 0.026(5) 0.013(4)
C25 0.126(7) 0.068(4) 0.091(5) 0.031(4) 0.023(5) 0.015(4)
C26 0.088(5) 0.069(4) 0.067(4) 0.016(3) 0.024(3) 0.010(3)
N1 0.064(3) 0.061(3) 0.103(4) -0.016(3) 0.013(3) -0.002(2)
N2 0.064(3) 0.073(3) 0.084(3) -0.024(3) 0.028(3) -0.009(3)
N3 0.051(3) 0.050(2) 0.053(2) -0.0006(19) 0.0039(19) -0.0008(19)
N4 0.052(3) 0.041(2) 0.061(3) 0.0023(19) 0.011(2) 0.0008(19)
O1 0.055(2) 0.053(2) 0.057(2) -0.0058(16) 0.0141(16) 0.0023(16)
O2 0.056(2) 0.0424(19) 0.072(2) -0.0025(16) 0.0128(18) 0.0039(16)
Os1 0.04928(13) 0.04690(12) 0.08157(16) -0.01178(11) 0.01530(11) -0.00048(10)
Os2 0.05312(13) 0.05427(13) 0.06923(14) -0.01760(10) 0.01782(10) -0.00323(10)
Pd1 0.0507(2) 0.0414(2) 0.0538(2) -0.00276(16) 0.00991(17) 0.00251(17)
Si1 0.0605(11) 0.0650(11) 0.1105(15) -0.0098(10) 0.0047(10) 0.0060(9)
Si2 0.0819(14) 0.0918(14) 0.0956(14) -0.0146(11) 0.0398(11) -0.0170(11)
Si3 0.0807(13) 0.0649(11) 0.0792(11) -0.0031(9) 0.0218(9) -0.0041(9)
Si4 0.0840(14) 0.0875(14) 0.0827(13) 0.0002(10) 0.0085(10) 0.0198(11)
O11 0.081(5) 0.161(8) 0.212(7) -0.014(6) 0.019(5) -0.023(5)
C31 0.092(6) 0.154(8) 0.217(8) -0.021(6) 0.029(6) -0.020(6)
C32 0.097(6) 0.161(8) 0.228(8) -0.023(6) 0.013(6) -0.033(6)
C33 0.103(5) 0.174(8) 0.226(8) -0.019(6) 0.007(6) -0.024(6)
C34 0.105(6) 0.168(8) 0.221(8) -0.015(7) 0.018(6) -0.021(6)
O12 0.102(6) 0.168(8) 0.221(8) -0.017(7) 0.017(6) -0.020(6)
C35 0.095(6) 0.159(9) 0.218(8) -0.020(7) 0.018(6) -0.019(6)
C36 0.094(7) 0.158(8) 0.222(9) -0.022(7) 0.013(7) -0.025(6)
C37 0.095(6) 0.164(9) 0.223(9) -0.019(7) 0.012(6) -0.025(6)
C38 0.099(6) 0.167(9) 0.221(9) -0.019(7) 0.012(6) -0.022(6)

loop_
_atom_type_symbol
_atom_type_description
_atom_type_scat_dispersion_real
_atom_type_scat_dispersion_imag
_atom_type_scat_source
C C 0.0033 0.0016 'International Tables Vol C Tables 4.2.6.8 and 6.1.1.4'
H H 0.0000 0.0000 'International Tables Vol C Tables 4.2.6.8 and 6.1.1.4'
N N 0.0061 0.0033 'International Tables Vol C Tables 4.2.6.8 and 6.1.1.4'
O O 0.0106 0.0060 'International Tables Vol C Tables 4.2.6.8 and 6.1.1.4'
Si Si 0.0817 0.0704 'International Tables Vol C Tables 4.2.6.8 and 6.1.1.4'
Pd Pd -0.9988 1.0072 'International Tables Vol C Tables 4.2.6.8 and 6.1.1.4'
Os Os -1.2165 7.6030 'International Tables Vol C Tables 4.2.6.8 and 6.1.1.4'

loop_
_exptl_crystal_face_index_h
_exptl_crystal_face_index_k
_exptl_crystal_face_index_l
_exptl_crystal_face_perp_dist
0.00 1.00 1.00 0.1200
0.00 -1.00 -1.00 0.1100
-1.00 0.00 0.00 0.0200
1.00 0.00 0.00 0.0300
0.00 1.00 -1.00 0.1300
0.00 -1.00 1.00 0.1400

loop_
_geom_angle_atom_site_label_1
_geom_angle_atom_site_label_2
_geom_angle_atom_site_label_3
_geom_angle
Si1 C1 Os1 117.6(3)
Si1 C1 H1A 107.9
Os1 C1 H1A 107.9
Si1 C1 H1B 107.9
Os1 C1 H1B 107.9
H1A C1 H1B 107.2
Si1 C2 H2A 109.5
Si1 C2 H2B 109.5
H2A C2 H2B 109.5
Si1 C2 H2C 109.5
H2A C2 H2C 109.5
H2B C2 H2C 109.5
Si1 C3 H3A 109.5
Si1 C3 H3B 109.5
H3A C3 H3B 109.5
Si1 C3 H3C 109.5
H3A C3 H3C 109.5
H3B C3 H3C 109.5
Si1 C4 H4A 109.5
Si1 C4 H4B 109.5
H4A C4 H4B 109.5
Si1 C4 H4C 109.5
H4A C4 H4C 109.5
H4B C4 H4C 109.5
Si2 C5 Os1 118.7(3)
Si2 C5 H5A 107.6
Os1 C5 H5A 107.6
Si2 C5 H5B 107.6
Os1 C5 H5B 107.6
H5A C5 H5B 107.1
Si2 C6 H6A 109.5
Si2 C6 H6B 109.5
H6A C6 H6B 109.5
Si2 C6 H6C 109.5
H6A C6 H6C 109.5
H6B C6 H6C 109.5
Si2 C7 H7A 109.5
Si2 C7 H7B 109.5
H7A C7 H7B 109.5
Si2 C7 H7C 109.5
H7A C7 H7C 109.5
H7B C7 H7C 109.5
Si2 C8 H8A 109.5
Si2 C8 H8B 109.5
H8A C8 H8B 109.5
Si2 C8 H8C 109.5
H8A C8 H8C 109.5
H8B C8 H8C 109.5
Si3 C9 Os2 117.6(3)
Si3 C9 H9A 107.9
Os2 C9 H9A 107.9
Si3 C9 H9B 107.9
Os2 C9 H9B 107.9
H9A C9 H9B 107.2
Si3 C10 H10A 109.5
Si3 C10 H10B 109.5
H10A C10 H10B 109.5
Si3 C10 H10C 109.5
H10A C10 H10C 109.5
H10B C10 H10C 109.5
Si3 C11 H11A 109.5
Si3 C11 H11B 109.5
H11A C11 H11B 109.5
Si3 C11 H11C 109.5
H11A C11 H11C 109.5
H11B C11 H11C 109.5
Si3 C12 H12A 109.5
Si3 C12 H12B 109.5
H12A C12 H12B 109.5
Si3 C12 H12C 109.5
H12A C12 H12C 109.5
H12B C12 H12C 109.5
Si4 C13 Os2 120.0(3)
Si4 C13 H13A 107.3
Os2 C13 H13A 107.3
Si4 C13 H13B 107.3
Os2 C13 H13B 107.3
H13A C13 H13B 106.9
Si4 C14 H14A 109.5
Si4 C14 H14B 109.5
H14A C14 H14B 109.5
Si4 C14 H14C 109.5
H14A C14 H14C 109.5
H14B C14 H14C 109.5
Si4 C15 H15A 109.5
Si4 C15 H15B 109.5
H15A C15 H15B 109.5
Si4 C15 H15C 109.5
H15A C15 H15C 109.5
H15B C15 H15C 109.5
Si4 C16 H16A 109.5
Si4 C16 H16B 109.5
H16A C16 H16B 109.5
Si4 C16 H16C 109.5
H16A C16 H16C 109.5
H16B C16 H16C 109.5
N3 C17 C18 121.1(6)
N3 C17 H17 119.4
C18 C17 H17 119.4
C19 C18 C17 120.3(6)
C19 C18 H18 119.8
C17 C18 H18 119.8
C18 C19 C20 119.6(6)
C18 C19 H19 120.2
C20 C19 H19 120.2
C19 C20 C21 118.8(6)
C19 C20 H20 120.6
C21 C20 H20 120.6
N3 C21 C20 120.7(5)
N3 C21 C22 114.2(4)
C20 C21 C22 125.1(5)
N4 C22 C23 120.3(5)
N4 C22 C21 114.5(4)
C23 C22 C21 125.1(5)
C24 C23 C22 119.5(6)
C24 C23 H23 120.2
C22 C23 H23 120.2
C25 C24 C23 119.7(6)
C25 C24 H24 120.1
C23 C24 H24 120.1
C24 C25 C26 119.4(6)
C24 C25 H25 120.3
C26 C25 H25 120.3
N4 C26 C25 121.0(6)
N4 C26 H26 119.5
C25 C26 H26 119.5
C17 N3 C21 119.4(5)
C17 N3 Pd1 124.6(4)
C21 N3 Pd1 115.9(3)
C26 N4 C22 120.0(5)
C26 N4 Pd1 124.8(4)
C22 N4 Pd1 115.1(3)
Pd1 O1 Os2 88.88(13)
Pd1 O1 Os1 87.74(13)
Os2 O1 Os1 91.31(13)
Pd1 O2 Os2 88.73(14)
Pd1 O2 Os1 87.53(13)
Os2 O2 Os1 90.91(14)
N1 Os1 C5 102.2(3)
N1 Os1 O1 119.3(2)
C5 Os1 O1 85.4(2)
N1 Os1 C1 103.5(2)
C5 Os1 C1 89.9(3)
O1 Os1 C1 136.94(19)
N1 Os1 O2 118.4(2)
C5 Os1 O2 138.9(2)
O1 Os1 O2 70.46(13)
C1 Os1 O2 86.3(2)
N1 Os1 Pd1 96.24(17)
C5 Os1 Pd1 129.44(18)
O1 Os1 Pd1 45.01(9)
C1 Os1 Pd1 130.7(2)
O2 Os1 Pd1 44.97(9)
N1 Os1 Os2 155.13(17)
C5 Os1 Os2 95.31(17)
O1 Os1 Os2 44.25(9)
C1 Os1 Os2 93.95(17)
O2 Os1 Os2 44.42(10)
Pd1 Os1 Os2 58.895(10)
N2 Os2 O1 116.3(2)
N2 Os2 O2 118.6(2)
O1 Os2 O2 70.79(13)
N2 Os2 C13 103.4(2)
O1 Os2 C13 85.8(2)
O2 Os2 C13 137.56(19)
N2 Os2 C9 103.3(2)
O1 Os2 C9 140.03(18)
O2 Os2 C9 86.3(2)
C13 Os2 C9 90.3(3)
N2 Os2 Pd1 153.46(17)
O1 Os2 Pd1 44.56(9)
O2 Os2 Pd1 44.53(9)
C13 Os2 Pd1 94.14(18)
C9 Os2 Pd1 96.33(17)
N2 Os2 Os1 95.40(17)
O1 Os2 Os1 44.44(9)
O2 Os2 Os1 44.68(10)
C13 Os2 Os1 129.8(2)
C9 Os2 Os1 130.1(2)
Pd1 Os2 Os1 58.107(10)
N3 Pd1 O2 102.60(16)
N3 Pd1 O1 176.15(15)
O2 Pd1 O1 73.80(14)
N3 Pd1 N4 80.09(17)
O2 Pd1 N4 177.25(16)
O1 Pd1 N4 103.53(15)
N3 Pd1 Os1 131.17(12)
O2 Pd1 Os1 47.50(10)
O1 Pd1 Os1 47.26(10)
N4 Pd1 Os1 130.15(12)
N3 Pd1 Os2 129.90(12)
O2 Pd1 Os2 46.74(10)
O1 Pd1 Os2 46.56(10)
N4 Pd1 Os2 131.79(12)
Os1 Pd1 Os2 62.998(11)
C1 Si1 C2 110.9(4)
C1 Si1 C3 108.1(3)
C2 Si1 C3 109.2(5)
C1 Si1 C4 111.9(4)
C2 Si1 C4 108.3(4)
C3 Si1 C4 108.4(4)
C7 Si2 C8 110.3(5)
C7 Si2 C5 109.3(4)
C8 Si2 C5 111.5(3)
C7 Si2 C6 109.0(5)
C8 Si2 C6 108.1(5)
C5 Si2 C6 108.6(4)
C10 Si3 C9 110.5(4)
C10 Si3 C11 111.1(5)
C9 Si3 C11 110.7(3)
C10 Si3 C12 108.4(4)
C9 Si3 C12 108.9(3)
C11 Si3 C12 107.2(4)
C16 Si4 C13 110.5(4)
C16 Si4 C14 109.5(5)
C13 Si4 C14 109.3(4)
C16 Si4 C15 109.1(7)
C13 Si4 C15 111.5(4)
C14 Si4 C15 106.9(5)
C31 O11 C34 115.2(8)
O11 C31 C32 105.0(7)
O11 C31 H31A 110.7
C32 C31 H31A 110.7
O11 C31 H31B 110.7
C32 C31 H31B 110.7
H31A C31 H31B 108.8
C33 C32 C31 105.5(8)
C33 C32 H32A 110.6
C31 C32 H32A 110.6
C33 C32 H32B 110.6
C31 C32 H32B 110.6
H32A C32 H32B 108.8
C32 C33 C34 107.5(8)
C32 C33 H33A 110.2
C34 C33 H33A 110.2
C32 C33 H33B 110.2
C34 C33 H33B 110.2
H33A C33 H33B 108.5
O11 C34 C33 104.2(8)
O11 C34 H34A 110.9
C33 C34 H34A 110.9
O11 C34 H34B 110.9
C33 C34 H34B 110.9
H34A C34 H34B 108.9
C35 O12 C38 112.0(12)
O12 C35 C36 103.1(10)
O12 C35 H35A 111.1
C36 C35 H35A 111.1
O12 C35 H35B 111.1
C36 C35 H35B 111.1
H35A C35 H35B 109.1
C37 C36 C35 105.2(9)
C37 C36 H36A 110.7
C35 C36 H36A 110.7
C37 C36 H36B 110.7
C35 C36 H36B 110.7
H36A C36 H36B 108.8
C36 C37 C38 107.6(9)
C36 C37 H37A 110.2
C38 C37 H37A 110.2
C36 C37 H37B 110.2
C38 C37 H37B 110.2
H37A C37 H37B 108.5
O12 C38 C37 102.3(10)
O12 C38 H38A 111.3
C37 C38 H38A 111.3
O12 C38 H38B 111.3
C37 C38 H38B 111.3
H38A C38 H38B 109.2

loop_
_geom_bond_atom_site_label_1
_geom_bond_atom_site_label_2
_geom_bond_distance
C1 Si1 1.843(6)
C1 Os1 2.092(6)
C1 H1A 0.9700
C1 H1B 0.9700
C2 Si1 1.850(8)
C2 H2A 0.9600
C2 H2B 0.9600
C2 H2C 0.9600
C3 Si1 1.870(8)
C3 H3A 0.9600
C3 H3B 0.9600
C3 H3C 0.9600
C4 Si1 1.871(8)
C4 H4A 0.9600
C4 H4B 0.9600
C4 H4C 0.9600
C5 Si2 1.859(7)
C5 Os1 2.083(6)
C5 H5A 0.9700
C5 H5B 0.9700
C6 Si2 1.864(9)
C6 H6A 0.9600
C6 H6B 0.9600
C6 H6C 0.9600
C7 Si2 1.845(9)
C7 H7A 0.9600
C7 H7B 0.9600
C7 H7C 0.9600
C8 Si2 1.850(8)
C8 H8A 0.9600
C8 H8B 0.9600
C8 H8C 0.9600
C9 Si3 1.852(6)
C9 Os2 2.094(6)
C9 H9A 0.9700
C9 H9B 0.9700
C10 Si3 1.851(8)
C10 H10A 0.9600
C10 H10B 0.9600
C10 H10C 0.9600
C11 Si3 1.866(7)
C11 H11A 0.9600
C11 H11B 0.9600
C11 H11C 0.9600
C12 Si3 1.872(7)
C12 H12A 0.9600
C12 H12B 0.9600
C12 H12C 0.9600
C13 Si4 1.850(6)
C13 Os2 2.086(6)
C13 H13A 0.9700
C13 H13B 0.9700
C14 Si4 1.851(8)
C14 H14A 0.9600
C14 H14B 0.9600
C14 H14C 0.9600
C15 Si4 1.870(10)
C15 H15A 0.9600
C15 H15B 0.9600
C15 H15C 0.9600
C16 Si4 1.816(10)
C16 H16A 0.9600
C16 H16B 0.9600
C16 H16C 0.9600
C17 N3 1.338(7)
C17 C18 1.363(9)
C17 H17 0.9300
C18 C19 1.347(10)
C18 H18 0.9300
C19 C20 1.374(9)
C19 H19 0.9300
C20 C21 1.384(7)
C20 H20 0.9300
C21 N3 1.351(6)
C21 C22 1.463(7)
C22 N4 1.356(6)
C22 C23 1.380(7)
C23 C24 1.363(9)
C23 H23 0.9300
C24 C25 1.361(9)
C24 H24 0.9300
C25 C26 1.385(9)
C25 H25 0.9300
C26 N4 1.326(7)
C26 H26 0.9300
N1 Os1 1.640(5)
N2 Os2 1.627(5)
N3 Pd1 2.000(4)
N4 Pd1 2.011(4)
O1 Pd1 2.009(3)
O1 Os2 2.079(3)
O1 Os1 2.086(3)
O2 Pd1 2.008(3)
O2 Os2 2.085(4)
O2 Os1 2.095(4)
Os1 Pd1 2.8388(5)
Os1 Os2 2.9791(4)
Os2 Pd1 2.8628(4)
O11 C31 1.409(8)
O11 C34 1.414(9)
C31 C32 1.517(8)
C31 H31A 0.9700
C31 H31B 0.9700
C32 C33 1.500(9)
C32 H32A 0.9700
C32 H32B 0.9700
C33 C34 1.524(9)
C33 H33A 0.9700
C33 H33B 0.9700
C34 H34A 0.9700
C34 H34B 0.9700
O12 C35 1.423(13)
O12 C38 1.431(13)
C35 C36 1.523(12)
C35 H35A 0.9700
C35 H35B 0.9700
C36 C37 1.502(12)
C36 H36A 0.9700
C36 H36B 0.9700
C37 C38 1.524(13)
C37 H37A 0.9700
C37 H37B 0.9700
C38 H38A 0.9700
C38 H38B 0.9700

loop_
_geom_torsion_atom_site_label_1
_geom_torsion_atom_site_label_2
_geom_torsion_atom_site_label_3
_geom_torsion_atom_site_label_4
_geom_torsion
N3 C17 C18 C19 -0.2(11)
C17 C18 C19 C20 -1.0(12)
C18 C19 C20 C21 1.8(11)
C19 C20 C21 N3 -1.5(9)
C19 C20 C21 C22 176.8(6)
N3 C21 C22 N4 2.2(6)
C20 C21 C22 N4 -176.2(5)
N3 C21 C22 C23 -179.8(5)
C20 C21 C22 C23 1.8(9)
N4 C22 C23 C24 0.3(9)
C21 C22 C23 C24 -177.6(6)
C22 C23 C24 C25 0.0(11)
C23 C24 C25 C26 -0.6(12)
C24 C25 C26 N4 0.8(11)
C18 C17 N3 C21 0.6(9)
C18 C17 N3 Pd1 -176.9(5)
C20 C21 N3 C17 0.3(8)
C22 C21 N3 C17 -178.2(5)
C20 C21 N3 Pd1 178.0(4)
C22 C21 N3 Pd1 -0.5(5)
C25 C26 N4 C22 -0.5(9)
C25 C26 N4 Pd1 -179.5(5)
C23 C22 N4 C26 -0.1(8)
C21 C22 N4 C26 178.1(5)
C23 C22 N4 Pd1 179.0(4)
C21 C22 N4 Pd1 -2.9(5)
Si2 C5 Os1 N1 -40.4(4)
Si2 C5 Os1 O1 78.7(4)
Si2 C5 Os1 C1 -144.2(4)
Si2 C5 Os1 O2 131.6(3)
Si2 C5 Os1 Pd1 68.4(4)
Si2 C5 Os1 Os2 121.9(3)
Pd1 O1 Os1 N1 -67.3(3)
Os2 O1 Os1 N1 -156.1(2)
Pd1 O1 Os1 C5 -168.8(2)
Os2 O1 Os1 C5 102.41(19)
Pd1 O1 Os1 C1 106.3(3)
Os2 O1 Os1 C1 17.4(4)
Pd1 O1 Os1 O2 45.04(12)
Os2 O1 Os1 O2 -43.79(12)
Os2 O1 Os1 Pd1 -88.83(13)
Pd1 O1 Os1 Os2 88.83(13)
Si1 C1 Os1 N1 -0.3(5)
Si1 C1 Os1 C5 102.2(4)
Si1 C1 Os1 O1 -174.6(2)
Si1 C1 Os1 O2 -118.7(4)
Si1 C1 Os1 Pd1 -111.0(3)
Si1 C1 Os1 Os2 -162.4(4)
Pd1 O2 Os1 N1 68.5(2)
Os2 O2 Os1 N1 157.1(2)
Pd1 O2 Os1 C5 -102.7(3)
Os2 O2 Os1 C5 -14.0(3)
Pd1 O2 Os1 O1 -45.07(12)
Os2 O2 Os1 O1 43.62(12)
Pd1 O2 Os1 C1 171.8(2)
Os2 O2 Os1 C1 -99.5(2)
Os2 O2 Os1 Pd1 88.69(13)
Pd1 O2 Os1 Os2 -88.69(13)
Pd1 O1 Os2 N2 -156.9(2)
Os1 O1 Os2 N2 -69.2(2)
Pd1 O1 Os2 O2 -43.78(12)
Os1 O1 Os2 O2 43.93(12)
Pd1 O1 Os2 C13 100.21(19)
Os1 O1 Os2 C13 -172.08(19)
Pd1 O1 Os2 C9 14.7(4)
Os1 O1 Os2 C9 102.5(3)
Os1 O1 Os2 Pd1 87.71(13)
Pd1 O1 Os2 Os1 -87.71(13)
Pd1 O2 Os2 N2 154.0(2)
Os1 O2 Os2 N2 66.5(2)
Pd1 O2 Os2 O1 43.80(12)
Os1 O2 Os2 O1 -43.70(12)
Pd1 O2 Os2 C13 -16.5(4)
Os1 O2 Os2 C13 -104.0(3)
Pd1 O2 Os2 C9 -102.9(2)
Os1 O2 Os2 C9 169.59(19)
Os1 O2 Os2 Pd1 -87.51(13)
Pd1 O2 Os2 Os1 87.51(13)
Si4 C13 Os2 N2 -24.9(5)
Si4 C13 Os2 O1 91.3(4)
Si4 C13 Os2 O2 146.6(3)
Si4 C13 Os2 C9 -128.6(4)
Si4 C13 Os2 Pd1 135.1(4)
Si4 C13 Os2 Os1 84.0(4)
Si3 C9 Os2 N2 15.6(5)
Si3 C9 Os2 O1 -156.8(2)
Si3 C9 Os2 O2 -103.0(4)
Si3 C9 Os2 C13 119.4(4)
Si3 C9 Os2 Pd1 -146.4(3)
Si3 C9 Os2 Os1 -93.4(4)
N1 Os1 Os2 N2 179.7(5)
C5 Os1 Os2 N2 44.8(3)
O1 Os1 Os2 N2 122.7(2)
C1 Os1 Os2 N2 -45.5(3)
O2 Os1 Os2 N2 -126.0(2)
Pd1 Os1 Os2 N2 178.37(19)
N1 Os1 Os2 O1 57.0(5)
C5 Os1 Os2 O1 -77.9(2)
C1 Os1 Os2 O1 -168.2(2)
O2 Os1 Os2 O1 111.28(18)
Pd1 Os1 Os2 O1 55.66(13)
N1 Os1 Os2 O2 -54.3(5)
C5 Os1 Os2 O2 170.8(2)
O1 Os1 Os2 O2 -111.28(18)
C1 Os1 Os2 O2 80.6(2)
Pd1 Os1 Os2 O2 -55.61(13)
N1 Os1 Os2 C13 67.3(5)
C5 Os1 Os2 C13 -67.6(3)
O1 Os1 Os2 C13 10.3(2)
C1 Os1 Os2 C13 -157.9(3)
O2 Os1 Os2 C13 121.6(2)
Pd1 Os1 Os2 C13 66.0(2)
N1 Os1 Os2 C9 -67.9(5)
C5 Os1 Os2 C9 157.2(3)
O1 Os1 Os2 C9 -124.9(3)
C1 Os1 Os2 C9 66.9(3)
O2 Os1 Os2 C9 -13.6(2)
Pd1 Os1 Os2 C9 -69.2(2)
N1 Os1 Os2 Pd1 1.3(5)
C5 Os1 Os2 Pd1 -133.56(18)
O1 Os1 Os2 Pd1 -55.66(13)
C1 Os1 Os2 Pd1 136.2(2)
O2 Os1 Os2 Pd1 55.61(13)
C17 N3 Pd1 O2 -3.8(5)
C21 N3 Pd1 O2 178.6(3)
C17 N3 Pd1 N4 176.8(5)
C21 N3 Pd1 N4 -0.8(3)
C17 N3 Pd1 Os1 -47.4(5)
C21 N3 Pd1 Os1 135.0(3)
C17 N3 Pd1 Os2 39.5(5)
C21 N3 Pd1 Os2 -138.2(3)
Os2 O2 Pd1 N3 133.80(15)
Os1 O2 Pd1 N3 -135.24(15)
Os2 O2 Pd1 O1 -44.78(13)
Os1 O2 Pd1 O1 46.18(13)
Os2 O2 Pd1 Os1 -90.96(14)
Os1 O2 Pd1 Os2 90.96(14)
Os2 O1 Pd1 O2 44.95(13)
Os1 O1 Pd1 O2 -46.41(13)
Os2 O1 Pd1 N4 -135.74(14)
Os1 O1 Pd1 N4 132.90(14)
Os2 O1 Pd1 Os1 91.36(13)
Os1 O1 Pd1 Os2 -91.36(13)
C26 N4 Pd1 N3 -178.9(5)
C22 N4 Pd1 N3 2.0(3)
C26 N4 Pd1 O1 -0.3(5)
C22 N4 Pd1 O1 -179.3(3)
C26 N4 Pd1 Os1 44.4(5)
C22 N4 Pd1 Os1 -134.6(3)
C26 N4 Pd1 Os2 -43.1(5)
C22 N4 Pd1 Os2 137.8(3)
N1 Os1 Pd1 N3 -58.7(2)
C5 Os1 Pd1 N3 -170.2(3)
O1 Os1 Pd1 N3 175.3(2)
C1 Os1 Pd1 N3 55.1(3)
O2 Os1 Pd1 N3 65.9(2)
Os2 Os1 Pd1 N3 120.71(16)
N1 Os1 Pd1 O2 -124.6(2)
C5 Os1 Pd1 O2 123.9(3)
O1 Os1 Pd1 O2 109.36(19)
C1 Os1 Pd1 O2 -10.8(3)
Os2 Os1 Pd1 O2 54.80(14)
N1 Os1 Pd1 O1 126.0(2)
C5 Os1 Pd1 O1 14.6(3)
C1 Os1 Pd1 O1 -120.2(3)
O2 Os1 Pd1 O1 -109.36(19)
Os2 Os1 Pd1 O1 -54.56(13)
N1 Os1 Pd1 N4 57.3(2)
C5 Os1 Pd1 N4 -54.2(3)
O1 Os1 Pd1 N4 -68.7(2)
C1 Os1 Pd1 N4 171.1(3)
O2 Os1 Pd1 N4 -178.1(2)
Os2 Os1 Pd1 N4 -123.28(16)
N1 Os1 Pd1 Os2 -179.45(19)
C5 Os1 Pd1 Os2 69.1(2)
O1 Os1 Pd1 Os2 54.56(13)
C1 Os1 Pd1 Os2 -65.6(2)
O2 Os1 Pd1 Os2 -54.80(14)
N2 Os2 Pd1 N3 -126.1(5)
O1 Os2 Pd1 N3 -178.0(2)
O2 Os2 Pd1 N3 -66.7(2)
C13 Os2 Pd1 N3 102.2(2)
C9 Os2 Pd1 N3 11.5(3)
Os1 Os2 Pd1 N3 -122.48(16)
N2 Os2 Pd1 O2 -59.5(5)
O1 Os2 Pd1 O2 -111.32(19)
C13 Os2 Pd1 O2 168.9(2)
C9 Os2 Pd1 O2 78.2(2)
Os1 Os2 Pd1 O2 -55.83(14)
N2 Os2 Pd1 O1 51.9(5)
O2 Os2 Pd1 O1 111.32(19)
C13 Os2 Pd1 O1 -79.8(2)
C9 Os2 Pd1 O1 -170.5(2)
Os1 Os2 Pd1 O1 55.49(13)
N2 Os2 Pd1 N4 117.4(5)
O1 Os2 Pd1 N4 65.5(2)
O2 Os2 Pd1 N4 176.8(2)
C13 Os2 Pd1 N4 -14.3(3)
C9 Os2 Pd1 N4 -105.0(3)
Os1 Os2 Pd1 N4 121.01(16)
N2 Os2 Pd1 Os1 -3.6(4)
O1 Os2 Pd1 Os1 -55.49(13)
O2 Os2 Pd1 Os1 55.83(14)
C13 Os2 Pd1 Os1 -135.3(2)
C9 Os2 Pd1 Os1 134.0(2)
Os1 C1 Si1 C2 59.3(5)
Os1 C1 Si1 C3 178.9(5)
Os1 C1 Si1 C4 -61.9(5)
Os1 C5 Si2 C7 78.9(6)
Os1 C5 Si2 C8 -43.3(5)
Os1 C5 Si2 C6 -162.3(4)
Os2 C9 Si3 C10 59.3(5)
Os2 C9 Si3 C11 -64.1(5)
Os2 C9 Si3 C12 178.2(4)
Os2 C13 Si4 C16 75.6(6)
Os2 C13 Si4 C14 -163.9(4)
Os2 C13 Si4 C15 -46.0(6)
C34 O11 C31 C32 -15(2)
O11 C31 C32 C33 16(2)
C31 C32 C33 C34 -12(2)
C31 O11 C34 C33 8(2)
C32 C33 C34 O11 3(2)
C38 O12 C35 C36 33(3)
O12 C35 C36 C37 -21(4)
C35 C36 C37 C38 5(4)
C35 O12 C38 C37 -30(3)
C36 C37 C38 O12 14(4)
